data_4320792
loop_
_publ_author_name
'Yusuke Sunada'
'Yuji Hayashi'
'Hiroyuki Kawaguchi'
'Kazuyuki Tatsumi'

_publ_contact_author_address
;
    Reserch Center for Materials Science, Nagoya University
    Furo-cho, Chikusa-ku, Nagoya 464-8602 Japan
;
_publ_contact_author_email
;
        ' i45100a@nucc.cc.nagoya-u.ac.jp '
;
_publ_contact_author_fax
;
            ' +81 52 789 2943 '
;
_publ_contact_author_name
;
        'Kazuyuki Tatsumi'
;
_publ_contact_author_phone
;
         ' +81 52 789 2474 '
;
_publ_section_title
;
 Alkynethiolato and Alkyneselenolato Ruthenium Half-Sandwich Complexes:
 Synthesis, Structures, and Reactions with (\h5-C5H5)2Zr
;
_journal_name_full 'Inorganic Chemistry'
_journal_page_first 7072
_journal_page_last 7078
_journal_paper_doi 10.1021/ic010826h
_journal_volume 40
_journal_year 2001
_chemical_formula_moiety 'C46 H44 P2 Ru Se Si '
_chemical_formula_sum 'C46 H44 P2 Ru Se Si'
_chemical_formula_weight 866.92
_space_group_IT_number 14
_symmetry_cell_setting monoclinic
_symmetry_Int_Tables_number 14
_symmetry_space_group_name_Hall '-P 2yn'
_symmetry_space_group_name_H-M 'P 1 21/n 1'
_cell_angle_alpha 90
_cell_angle_beta 105.94(4)
_cell_angle_gamma 90
_cell_formula_units_Z 4
_cell_length_a 15.959(5)
_cell_length_b 15.207(5)
_cell_length_c 17.670(10)
_cell_measurement_reflns_used 25
_cell_measurement_temperature 296.2
_cell_measurement_theta_max 11.8
_cell_measurement_theta_min 11.0
_cell_volume 4123(3)
_computing_cell_refinement 'MSC/AFC Diffractometer Control'
_computing_data_collection 'MSC/AFC Diffractometer Control'
_computing_data_reduction 'teXsan Ver. 1.11'
_computing_publication_material 'teXsan Ver. 1.11'
_computing_structure_refinement 'teXsan Ver. 1.10'
_computing_structure_solution SHELXS86
_diffrn_measurement_device_type 'Rigaku AFC7R'
_diffrn_measurement_method \w-2\q
_diffrn_radiation_type 'Mo K\a'
_diffrn_radiation_wavelength 0.7107
_diffrn_reflns_av_R_equivalents 0.013
_diffrn_reflns_limit_h_max 18
_diffrn_reflns_limit_h_min -2
_diffrn_reflns_limit_k_max 18
_diffrn_reflns_limit_k_min -2
_diffrn_reflns_limit_l_max 20
_diffrn_reflns_limit_l_min -21
_diffrn_reflns_number 7856
_diffrn_reflns_theta_max 25
_diffrn_standards_decay_% 0.32
_diffrn_standards_interval_count 150
_diffrn_standards_number 3
_exptl_absorpt_coefficient_mu 1.401
_exptl_absorpt_correction_T_max 0.657
_exptl_absorpt_correction_T_min 0.566
_exptl_absorpt_correction_type psi-scan
_exptl_absorpt_process_details '(North, Phillips & Mathews, 1968)'
_exptl_crystal_colour dark-red
_exptl_crystal_density_diffrn 1.396
_exptl_crystal_density_method 'not measured'
_exptl_crystal_description rod
_exptl_crystal_size_max 0.700
_exptl_crystal_size_mid 0.350
_exptl_crystal_size_min 0.300
_refine_diff_density_max 0.26
_refine_diff_density_min -0.33
_refine_ls_extinction_method none
_refine_ls_goodness_of_fit_ref 1.684
_refine_ls_hydrogen_treatment isotopic
_refine_ls_number_parameters 460
_refine_ls_number_reflns 5625
_refine_ls_R_factor_gt 0.0293
_refine_ls_shift/su_max 0.0040
_refine_ls_structure_factor_coef F
_refine_ls_weighting_details 'w = 1/[\s^2^(Fo) + 0.00016|Fo|^2^]'
_refine_ls_weighting_scheme calc
_refine_ls_wR_factor_ref 0.0368
_reflns_number_gt 5625
_reflns_number_total 7856
_reflns_threshold_expression F^2^>2.0\s(F^2^)
_cod_data_source_file ic010826h_4.cif
_cod_data_source_block CpRu(PPh3)2(SeCCSiMe3)
_cod_original_cell_volume 4123(2)
_cod_original_formula_sum 'C46 H44 P2 Ru Se Si '
_cod_database_code 4320792

loop_
_symmetry_equiv_pos_as_xyz
x,y,z
1/2-x,1/2+y,1/2-z
-x,-y,-z
1/2+x,1/2-y,1/2+z

loop_
_atom_site_label
_atom_site_type_symbol
_atom_site_fract_x
_atom_site_fract_y
_atom_site_fract_z
_atom_site_U_iso_or_equiv
_atom_site_adp_type
_atom_site_occupancy
_atom_site_calc_flag
_atom_site_refinement_flags
_atom_site_disorder_assembly
_atom_site_disorder_group
Ru Ru 0.45357(2) 0.05505(2) 0.27506(2) 0.03087(7) Uani 1.00 d . . .
Se(1) Se 0.42922(3) 0.11955(3) 0.13819(2) 0.0511(1) Uani 1.00 d . . .
P(1) P 0.60093(6) 0.03309(6) 0.28620(5) 0.0333(2) Uani 1.00 d . . .
P(2) P 0.39311(5) -0.07899(5) 0.22400(5) 0.0323(2) Uani 1.00 d . . .
Si Si 0.47088(9) 0.43516(8) 0.16287(9) 0.0674(4) Uani 1.00 d . . .
C(1) C 0.4443(2) 0.2385(3) 0.1525(2) 0.053(1) Uani 1.00 d . . .
C(2) C 0.4524(3) 0.3178(3) 0.1577(3) 0.066(1) Uani 1.00 d . . .
C(3) C 0.5656(4) 0.4599(4) 0.1279(4) 0.124(3) Uani 1.00 d . . .
C(4) C 0.3753(4) 0.4939(4) 0.1037(4) 0.127(2) Uani 1.00 d . . .
C(5) C 0.4909(5) 0.4701(5) 0.2661(4) 0.138(3) Uani 1.00 d . . .
C(6) C 0.4485(3) 0.1778(2) 0.3404(2) 0.054(1) Uani 1.00 d . . .
C(7) C 0.3619(3) 0.1498(3) 0.3038(2) 0.056(1) Uani 1.00 d . . .
C(8) C 0.3498(2) 0.0680(3) 0.3353(2) 0.054(1) Uani 1.00 d . . .
C(9) C 0.4283(3) 0.0431(2) 0.3911(2) 0.048(1) Uani 1.00 d . . .
C(10) C 0.4879(2) 0.1119(3) 0.3947(2) 0.051(1) Uani 1.00 d . . .
C(11) C 0.6659(2) 0.1242(2) 0.3413(2) 0.0386(10) Uani 1.00 d . . .
C(12) C 0.6458(2) 0.2090(2) 0.3121(2) 0.052(1) Uani 1.00 d . . .
C(13) C 0.6936(3) 0.2801(3) 0.3502(3) 0.066(1) Uani 1.00 d . . .
C(14) C 0.7599(3) 0.2673(3) 0.4172(3) 0.071(2) Uani 1.00 d . . .
C(15) C 0.7797(3) 0.1856(3) 0.4466(2) 0.062(1) Uani 1.00 d . . .
C(16) C 0.7340(2) 0.1139(2) 0.4085(2) 0.048(1) Uani 1.00 d . . .
C(17) C 0.6521(2) -0.0634(2) 0.3431(2) 0.0354(9) Uani 1.00 d . . .
C(18) C 0.6480(2) -0.0745(2) 0.4203(2) 0.044(1) Uani 1.00 d . . .
C(19) C 0.6860(3) -0.1452(3) 0.4647(2) 0.056(1) Uani 1.00 d . . .
C(20) C 0.7275(3) -0.2082(3) 0.4330(3) 0.070(2) Uani 1.00 d . . .
C(21) C 0.7303(3) -0.2008(3) 0.3566(3) 0.078(2) Uani 1.00 d . . .
C(22) C 0.6937(3) -0.1279(3) 0.3119(2) 0.056(1) Uani 1.00 d . . .
C(23) C 0.6485(2) 0.0285(2) 0.2025(2) 0.0373(10) Uani 1.00 d . . .
C(24) C 0.6029(2) -0.0122(2) 0.1333(2) 0.046(1) Uani 1.00 d . . .
C(25) C 0.6397(3) -0.0213(3) 0.0711(2) 0.056(1) Uani 1.00 d . . .
C(26) C 0.7214(3) 0.0114(3) 0.0765(2) 0.060(1) Uani 1.00 d . . .
C(27) C 0.7663(3) 0.0523(3) 0.1438(3) 0.064(1) Uani 1.00 d . . .
C(28) C 0.7310(2) 0.0615(3) 0.2075(2) 0.052(1) Uani 1.00 d . . .
C(29) C 0.2799(2) -0.0735(2) 0.1597(2) 0.0348(9) Uani 1.00 d . . .
C(30) C 0.2355(2) 0.0051(2) 0.1432(2) 0.046(1) Uani 1.00 d . . .
C(31) C 0.1505(3) 0.0072(3) 0.0944(3) 0.063(1) Uani 1.00 d . . .
C(32) C 0.1106(2) -0.0693(3) 0.0626(3) 0.066(1) Uani 1.00 d . . .
C(33) C 0.1535(2) -0.1477(3) 0.0791(2) 0.055(1) Uani 1.00 d . . .
C(34) C 0.2379(2) -0.1504(2) 0.1270(2) 0.044(1) Uani 1.00 d . . .
C(35) C 0.3796(2) -0.1509(2) 0.3035(2) 0.0362(9) Uani 1.00 d . . .
C(36) C 0.2999(2) -0.1708(3) 0.3161(2) 0.047(1) Uani 1.00 d . . .
C(37) C 0.2936(3) -0.2192(3) 0.3804(2) 0.060(1) Uani 1.00 d . . .
C(38) C 0.3677(3) -0.2493(3) 0.4338(2) 0.062(1) Uani 1.00 d . . .
C(39) C 0.4476(3) -0.2301(3) 0.4229(2) 0.059(1) Uani 1.00 d . . .
C(40) C 0.4537(2) -0.1809(3) 0.3597(2) 0.049(1) Uani 1.00 d . . .
C(41) C 0.4377(2) -0.1522(2) 0.1613(2) 0.0391(10) Uani 1.00 d . . .
C(42) C 0.4170(2) -0.1338(3) 0.0816(2) 0.052(1) Uani 1.00 d . . .
C(43) C 0.4493(3) -0.1832(3) 0.0306(3) 0.069(2) Uani 1.00 d . . .
C(44) C 0.5027(3) -0.2513(4) 0.0583(3) 0.083(2) Uani 1.00 d . . .
C(45) C 0.5265(4) -0.2704(3) 0.1366(4) 0.094(2) Uani 1.00 d . . .
C(46) C 0.4943(3) -0.2214(3) 0.1890(3) 0.066(1) Uani 1.00 d . . .
H(1) H 0.6163 0.4300 0.1607 0.1486 Uiso 1.00 calc . . .
H(2) H 0.5551 0.4400 0.0739 0.1486 Uiso 1.00 calc . . .
H(3) H 0.5758 0.5229 0.1304 0.1486 Uiso 1.00 calc . . .
H(4) H 0.3862 0.5567 0.1078 0.1526 Uiso 1.00 calc . . .
H(5) H 0.3635 0.4759 0.0492 0.1526 Uiso 1.00 calc . . .
H(6) H 0.3253 0.4803 0.1229 0.1526 Uiso 1.00 calc . . .
H(7) H 0.5416 0.4396 0.2983 0.1662 Uiso 1.00 calc . . .
H(8) H 0.5011 0.5330 0.2699 0.1662 Uiso 1.00 calc . . .
H(9) H 0.4405 0.4560 0.2844 0.1662 Uiso 1.00 calc . . .
H(10) H 0.4739 0.2339 0.3328 0.0644 Uiso 1.00 calc . . .
H(11) H 0.3178 0.1832 0.2662 0.0666 Uiso 1.00 calc . . .
H(12) H 0.2958 0.0350 0.3228 0.0644 Uiso 1.00 calc . . .
H(13) H 0.4373 -0.0089 0.4242 0.0581 Uiso 1.00 calc . . .
H(14) H 0.5462 0.1147 0.4303 0.0606 Uiso 1.00 calc . . .
H(15) H 0.5983 0.2183 0.2651 0.0621 Uiso 1.00 calc . . .
H(16) H 0.6800 0.3390 0.3293 0.0793 Uiso 1.00 calc . . .
H(17) H 0.7929 0.3173 0.4438 0.0847 Uiso 1.00 calc . . .
H(18) H 0.8261 0.1772 0.4947 0.0744 Uiso 1.00 calc . . .
H(19) H 0.7500 0.0553 0.4291 0.0578 Uiso 1.00 calc . . .
H(20) H 0.6176 -0.0311 0.4431 0.0533 Uiso 1.00 calc . . .
H(21) H 0.6835 -0.1507 0.5187 0.0673 Uiso 1.00 calc . . .
H(22) H 0.7549 -0.2579 0.4647 0.0835 Uiso 1.00 calc . . .
H(23) H 0.7578 -0.2465 0.3334 0.0941 Uiso 1.00 calc . . .
H(24) H 0.6975 -0.1224 0.2582 0.0673 Uiso 1.00 calc . . .
H(25) H 0.5447 -0.0345 0.1283 0.0557 Uiso 1.00 calc . . .
H(26) H 0.6075 -0.0510 0.0235 0.0675 Uiso 1.00 calc . . .
H(27) H 0.7466 0.0054 0.0327 0.0717 Uiso 1.00 calc . . .
H(28) H 0.8240 0.0754 0.1478 0.0765 Uiso 1.00 calc . . .
H(29) H 0.7641 0.0909 0.2551 0.0627 Uiso 1.00 calc . . .
H(30) H 0.2637 0.0593 0.1657 0.0548 Uiso 1.00 calc . . .
H(31) H 0.1196 0.0627 0.0830 0.0758 Uiso 1.00 calc . . .
H(32) H 0.0516 -0.0678 0.0282 0.0791 Uiso 1.00 calc . . .
H(33) H 0.1245 -0.2017 0.0570 0.0664 Uiso 1.00 calc . . .
H(34) H 0.2682 -0.2063 0.1378 0.0530 Uiso 1.00 calc . . .
H(35) H 0.2470 -0.1502 0.2787 0.0567 Uiso 1.00 calc . . .
H(36) H 0.2368 -0.2319 0.3878 0.0723 Uiso 1.00 calc . . .
H(37) H 0.3636 -0.2839 0.4788 0.0750 Uiso 1.00 calc . . .
H(38) H 0.5002 -0.2514 0.4603 0.0708 Uiso 1.00 calc . . .
H(39) H 0.5108 -0.1667 0.3537 0.0584 Uiso 1.00 calc . . .
H(40) H 0.3785 -0.0849 0.0610 0.0620 Uiso 1.00 calc . . .
H(41) H 0.4337 -0.1689 -0.0250 0.0831 Uiso 1.00 calc . . .
H(42) H 0.5244 -0.2870 0.0223 0.1001 Uiso 1.00 calc . . .
H(43) H 0.5662 -0.3188 0.1560 0.1131 Uiso 1.00 calc . . .
H(44) H 0.5115 -0.2356 0.2447 0.0787 Uiso 1.00 calc . . .

loop_
_atom_site_aniso_label
_atom_site_aniso_U_11
_atom_site_aniso_U_22
_atom_site_aniso_U_33
_atom_site_aniso_U_12
_atom_site_aniso_U_13
_atom_site_aniso_U_23
Ru 0.0341(1) 0.0264(1) 0.0315(1) 0.0006(1) 0.0079(1) -0.0033(1)
Se(1) 0.0682(3) 0.0413(2) 0.0407(2) 0.0023(2) 0.0097(2) 0.0012(2)
P(1) 0.0342(5) 0.0309(5) 0.0337(5) -0.0013(4) 0.0074(4) -0.0008(4)
P(2) 0.0321(5) 0.0280(4) 0.0350(5) 0.0000(4) 0.0061(4) -0.0008(4)
Si 0.0641(8) 0.0476(7) 0.0859(9) -0.0033(6) 0.0130(7) 0.0006(7)
C(1) 0.051(2) 0.049(3) 0.054(2) -0.002(2) 0.007(2) 0.006(2)
C(2) 0.071(3) 0.050(3) 0.068(3) -0.002(2) 0.004(2) 0.012(2)
C(3) 0.114(5) 0.080(4) 0.191(7) -0.012(4) 0.065(5) 0.003(4)
C(4) 0.092(4) 0.065(4) 0.190(7) 0.010(3) -0.020(4) 0.014(4)
C(5) 0.177(7) 0.120(6) 0.112(5) -0.007(5) 0.029(5) -0.033(4)
C(6) 0.070(3) 0.036(2) 0.060(3) -0.002(2) 0.027(2) -0.017(2)
C(7) 0.063(3) 0.054(3) 0.050(2) 0.027(2) 0.017(2) -0.009(2)
C(8) 0.046(2) 0.063(3) 0.059(3) -0.006(2) 0.027(2) -0.021(2)
C(9) 0.067(3) 0.047(2) 0.037(2) 0.003(2) 0.024(2) -0.002(2)
C(10) 0.051(2) 0.063(3) 0.038(2) 0.002(2) 0.012(2) -0.020(2)
C(11) 0.036(2) 0.038(2) 0.043(2) -0.006(2) 0.012(2) -0.005(2)
C(12) 0.046(2) 0.041(2) 0.066(3) -0.003(2) 0.013(2) 0.003(2)
C(13) 0.069(3) 0.035(2) 0.097(4) -0.013(2) 0.026(3) -0.003(2)
C(14) 0.062(3) 0.061(3) 0.085(3) -0.031(2) 0.014(3) -0.022(3)
C(15) 0.055(3) 0.064(3) 0.057(3) -0.021(2) -0.001(2) -0.009(2)
C(16) 0.045(2) 0.048(2) 0.048(2) -0.009(2) 0.006(2) -0.002(2)
C(17) 0.031(2) 0.032(2) 0.041(2) -0.005(1) 0.005(1) 0.001(2)
C(18) 0.046(2) 0.042(2) 0.044(2) 0.000(2) 0.011(2) 0.002(2)
C(19) 0.060(3) 0.057(3) 0.047(2) 0.001(2) 0.008(2) 0.014(2)
C(20) 0.075(3) 0.057(3) 0.076(3) 0.025(2) 0.021(3) 0.028(2)
C(21) 0.105(4) 0.055(3) 0.088(4) 0.035(3) 0.047(3) 0.018(3)
C(22) 0.072(3) 0.047(2) 0.053(2) 0.014(2) 0.024(2) 0.007(2)
C(23) 0.041(2) 0.034(2) 0.038(2) 0.004(2) 0.013(2) 0.007(1)
C(24) 0.051(2) 0.044(2) 0.047(2) 0.000(2) 0.017(2) -0.001(2)
C(25) 0.077(3) 0.050(2) 0.046(2) 0.008(2) 0.023(2) -0.003(2)
C(26) 0.074(3) 0.063(3) 0.053(3) 0.020(2) 0.036(2) 0.015(2)
C(27) 0.049(2) 0.074(3) 0.077(3) 0.003(2) 0.033(2) 0.019(3)
C(28) 0.041(2) 0.062(3) 0.054(2) -0.002(2) 0.015(2) 0.002(2)
C(29) 0.032(2) 0.036(2) 0.034(2) -0.001(1) 0.005(1) 0.000(1)
C(30) 0.039(2) 0.040(2) 0.055(2) 0.000(2) 0.007(2) -0.001(2)
C(31) 0.043(2) 0.053(3) 0.084(3) 0.011(2) 0.001(2) 0.007(2)
C(32) 0.038(2) 0.072(3) 0.073(3) -0.001(2) -0.010(2) 0.003(2)
C(33) 0.045(2) 0.056(3) 0.057(3) -0.011(2) 0.001(2) -0.006(2)
C(34) 0.043(2) 0.040(2) 0.044(2) -0.001(2) 0.004(2) -0.005(2)
C(35) 0.041(2) 0.029(2) 0.035(2) -0.006(1) 0.005(2) -0.002(1)
C(36) 0.043(2) 0.053(2) 0.043(2) -0.004(2) 0.007(2) 0.000(2)
C(37) 0.060(3) 0.073(3) 0.053(3) -0.016(2) 0.023(2) 0.006(2)
C(38) 0.082(3) 0.056(3) 0.048(2) -0.009(2) 0.015(2) 0.015(2)
C(39) 0.061(3) 0.058(3) 0.049(2) 0.000(2) 0.000(2) 0.013(2)
C(40) 0.043(2) 0.050(2) 0.048(2) -0.007(2) 0.005(2) 0.006(2)
C(41) 0.035(2) 0.031(2) 0.050(2) -0.006(2) 0.010(2) -0.008(2)
C(42) 0.052(2) 0.058(3) 0.045(2) 0.001(2) 0.014(2) -0.010(2)
C(43) 0.060(3) 0.091(4) 0.061(3) -0.012(3) 0.024(2) -0.025(3)
C(44) 0.079(4) 0.083(4) 0.101(4) 0.002(3) 0.046(3) -0.040(3)
C(45) 0.102(4) 0.070(4) 0.121(5) 0.040(3) 0.047(4) -0.007(3)
C(46) 0.076(3) 0.052(3) 0.071(3) 0.019(2) 0.024(2) 0.001(2)

loop_
_atom_type_symbol
_atom_type_description
_atom_type_scat_dispersion_real
_atom_type_scat_dispersion_imag
_atom_type_scat_source
C C 0.003 0.002
;International Tables for Crystallography
(1992, Vol. C, Tables 4.2.6.8 and 6.1.1.1)
;
H H 0.000 0.000
;International Tables for Crystallography
(1992, Vol. C, Table 6.1.1.2)
;
P P 0.102 0.094
;International Tables for Crystallography
(1992, Vol. C, Tables 4.2.6.8 and 6.1.1.1)
;
Ru Ru -1.259 0.836
;International Tables for Crystallography
(1992, Vol. C, Tables 4.2.6.8 and 6.1.1.1)
;
Se Se -0.093 2.226
;International Tables for Crystallography
(1992, Vol. C, Tables 4.2.6.8 and 6.1.1.1)
;
Si Si 0.082 0.070
;International Tables for Crystallography
(1992, Vol. C, Tables 4.2.6.8 and 6.1.1.1)
;

loop_
_geom_angle_atom_site_label_1
_geom_angle_atom_site_label_2
_geom_angle_atom_site_label_3
_geom_angle
_geom_angle_site_symmetry_1
_geom_angle_site_symmetry_2
_geom_angle_site_symmetry_3
_geom_angle_publ_flag
Se(1) Ru P(1) 91.30(2) . . 0_555 yes
Se(1) Ru P(2) 91.74(2) . . 0_555 yes
Se(1) Ru C(6) 98.8(1) . . 0_555 yes
Se(1) Ru C(7) 91.7(1) . . 0_555 yes
Se(1) Ru C(8) 119.1(1) . . 0_555 yes
Se(1) Ru C(9) 154.0(1) . . 0_555 yes
Se(1) Ru C(10) 133.9(1) . . 0_555 yes
P(1) Ru P(2) 102.04(3) . . 0_555 yes
P(1) Ru C(6) 105.0(1) . . 0_555 yes
P(1) Ru C(7) 142.3(1) . . 0_555 yes
P(1) Ru C(8) 147.6(1) . . 0_555 yes
P(1) Ru C(9) 110.4(1) . . 0_555 yes
P(1) Ru C(10) 89.77(10) . . 0_555 yes
P(2) Ru C(6) 150.7(1) . . 0_555 yes
P(2) Ru C(7) 115.4(1) . . 0_555 yes
P(2) Ru C(8) 88.8(1) . . 0_555 yes
P(2) Ru C(9) 97.2(1) . . 0_555 yes
P(2) Ru C(10) 132.9(1) . . 0_555 yes
C(6) Ru C(7) 37.5(1) . . 0_555 yes
C(6) Ru C(8) 62.1(1) . . 0_555 yes
C(6) Ru C(9) 62.7(1) . . 0_555 yes
C(6) Ru C(10) 37.2(1) . . 0_555 yes
C(7) Ru C(8) 36.9(1) . . 0_555 yes
C(7) Ru C(9) 62.5(1) . . 0_555 yes
C(7) Ru C(10) 62.0(1) . . 0_555 yes
C(8) Ru C(9) 37.4(1) . . 0_555 yes
C(8) Ru C(10) 61.7(1) . . 0_555 yes
C(9) Ru C(10) 37.1(1) . . 0_555 yes
Ru Se(1) C(1) 105.7(1) . . 0_555 yes
Ru P(1) C(11) 110.2(1) . . 0_555 yes
Ru P(1) C(17) 116.6(1) . . 0_555 yes
Ru P(1) C(23) 124.6(1) . . 0_555 yes
C(11) P(1) C(17) 102.2(1) . . 0_555 yes
C(11) P(1) C(23) 99.0(2) . . 0_555 yes
C(17) P(1) C(23) 100.9(1) . . 0_555 yes
Ru P(2) C(29) 115.4(1) . . 0_555 yes
Ru P(2) C(35) 110.3(1) . . 0_555 yes
Ru P(2) C(41) 125.0(1) . . 0_555 yes
C(29) P(2) C(35) 101.3(1) . . 0_555 yes
C(29) P(2) C(41) 97.5(2) . . 0_555 yes
C(35) P(2) C(41) 104.2(2) . . 0_555 yes
C(2) Si C(3) 109.0(3) . . 0_555 yes
C(2) Si C(4) 110.8(2) . . 0_555 yes
C(2) Si C(5) 108.4(3) . . 0_555 yes
C(3) Si C(4) 110.2(3) . . 0_555 yes
C(3) Si C(5) 110.0(3) . . 0_555 yes
C(4) Si C(5) 108.4(3) . . 0_555 yes
Se(1) C(1) C(2) 176.6(4) . . 0_555 yes
Si C(2) C(1) 176.1(4) . . 0_555 yes
Ru C(6) C(7) 71.3(2) . . 0_555 yes
Ru C(6) C(10) 71.4(2) . . 0_555 yes
C(7) C(6) C(10) 107.0(3) . . 0_555 yes
Ru C(7) C(6) 71.2(2) . . 0_555 yes
Ru C(7) C(8) 71.6(2) . . 0_555 yes
C(6) C(7) C(8) 108.0(4) . . 0_555 yes
Ru C(8) C(7) 71.5(2) . . 0_555 yes
Ru C(8) C(9) 71.0(2) . . 0_555 yes
C(7) C(8) C(9) 108.8(3) . . 0_555 yes
Ru C(9) C(8) 71.6(2) . . 0_555 yes
Ru C(9) C(10) 71.7(2) . . 0_555 yes
C(8) C(9) C(10) 106.9(3) . . 0_555 yes
Ru C(10) C(6) 71.3(2) . . 0_555 yes
Ru C(10) C(9) 71.2(2) . . 0_555 yes
C(6) C(10) C(9) 109.2(3) . . 0_555 yes
P(1) C(11) C(12) 117.5(3) . . 0_555 yes
P(1) C(11) C(16) 124.4(3) . . 0_555 yes
C(12) C(11) C(16) 118.0(3) . . 0_555 yes
C(11) C(12) C(13) 120.2(4) . . 0_555 yes
C(12) C(13) C(14) 120.0(4) . . 0_555 yes
C(13) C(14) C(15) 120.5(4) . . 0_555 yes
C(14) C(15) C(16) 120.1(4) . . 0_555 yes
C(11) C(16) C(15) 121.1(4) . . 0_555 yes
P(1) C(17) C(18) 119.9(3) . . 0_555 yes
P(1) C(17) C(22) 122.6(3) . . 0_555 yes
C(18) C(17) C(22) 117.5(3) . . 0_555 yes
C(17) C(18) C(19) 121.5(3) . . 0_555 yes
C(18) C(19) C(20) 120.2(4) . . 0_555 yes
C(19) C(20) C(21) 119.9(4) . . 0_555 yes
C(20) C(21) C(22) 120.1(4) . . 0_555 yes
C(17) C(22) C(21) 120.8(4) . . 0_555 yes
P(1) C(23) C(24) 119.6(3) . . 0_555 yes
P(1) C(23) C(28) 121.9(3) . . 0_555 yes
C(24) C(23) C(28) 118.5(3) . . 0_555 yes
C(23) C(24) C(25) 120.6(4) . . 0_555 yes
C(24) C(25) C(26) 120.6(4) . . 0_555 yes
C(25) C(26) C(27) 119.2(4) . . 0_555 yes
C(26) C(27) C(28) 121.2(4) . . 0_555 yes
C(23) C(28) C(27) 119.8(4) . . 0_555 yes
P(2) C(29) C(30) 121.7(2) . . 0_555 yes
P(2) C(29) C(34) 119.6(2) . . 0_555 yes
C(30) C(29) C(34) 118.7(3) . . 0_555 yes
C(29) C(30) C(31) 120.4(3) . . 0_555 yes
C(30) C(31) C(32) 119.9(4) . . 0_555 yes
C(31) C(32) C(33) 120.3(3) . . 0_555 yes
C(32) C(33) C(34) 120.3(4) . . 0_555 yes
C(29) C(34) C(33) 120.5(3) . . 0_555 yes
P(2) C(35) C(36) 124.0(3) . . 0_555 yes
P(2) C(35) C(40) 118.9(3) . . 0_555 yes
C(36) C(35) C(40) 116.8(3) . . 0_555 yes
C(35) C(36) C(37) 121.9(3) . . 0_555 yes
C(36) C(37) C(38) 119.9(4) . . 0_555 yes
C(37) C(38) C(39) 119.4(4) . . 0_555 yes
C(38) C(39) C(40) 120.5(4) . . 0_555 yes
C(35) C(40) C(39) 121.5(3) . . 0_555 yes
P(2) C(41) C(42) 117.8(3) . . 0_555 yes
P(2) C(41) C(46) 124.6(3) . . 0_555 yes
C(42) C(41) C(46) 117.6(3) . . 0_555 yes
C(41) C(42) C(43) 121.9(4) . . 0_555 yes
C(42) C(43) C(44) 119.6(4) . . 0_555 yes
C(43) C(44) C(45) 120.5(4) . . 0_555 yes
C(44) C(45) C(46) 120.7(5) . . 0_555 yes
C(41) C(46) C(45) 119.7(4) . . 0_555 yes

loop_
_geom_bond_atom_site_label_1
_geom_bond_atom_site_label_2
_geom_bond_distance
_geom_bond_site_symmetry_1
_geom_bond_site_symmetry_2
_geom_bond_publ_flag
Ru Se(1) 2.5390(5) . . yes
Ru P(1) 2.329(1) . . yes
Ru P(2) 2.3284(9) . . yes
Ru C(6) 2.208(4) . . yes
Ru C(7) 2.209(4) . . yes
Ru C(8) 2.210(4) . . yes
Ru C(9) 2.203(3) . . yes
Ru C(10) 2.210(3) . . yes
Se(1) C(1) 1.833(4) . . yes
P(1) C(11) 1.841(3) . . yes
P(1) C(17) 1.839(3) . . yes
P(1) C(23) 1.840(3) . . yes
P(2) C(29) 1.853(3) . . yes
P(2) C(35) 1.839(3) . . yes
P(2) C(41) 1.845(3) . . yes
Si C(2) 1.807(4) . . yes
Si C(3) 1.823(6) . . yes
Si C(4) 1.828(6) . . yes
Si C(5) 1.841(7) . . yes
C(1) C(2) 1.213(5) . . yes
C(6) C(7) 1.420(6) . . yes
C(6) C(10) 1.411(5) . . yes
C(7) C(8) 1.397(6) . . yes
C(8) C(9) 1.416(5) . . yes
C(9) C(10) 1.404(5) . . yes
C(11) C(12) 1.393(5) . . yes
C(11) C(16) 1.380(5) . . yes
C(12) C(13) 1.386(5) . . yes
C(13) C(14) 1.368(6) . . yes
C(14) C(15) 1.352(6) . . yes
C(15) C(16) 1.380(5) . . yes
C(17) C(18) 1.393(5) . . yes
C(17) C(22) 1.380(5) . . yes
C(18) C(19) 1.372(5) . . yes
C(19) C(20) 1.367(6) . . yes
C(20) C(21) 1.369(6) . . yes
C(21) C(22) 1.393(5) . . yes
C(23) C(24) 1.385(5) . . yes
C(23) C(28) 1.389(5) . . yes
C(24) C(25) 1.388(5) . . yes
C(25) C(26) 1.373(6) . . yes
C(26) C(27) 1.360(6) . . yes
C(27) C(28) 1.397(5) . . yes
C(29) C(30) 1.379(4) . . yes
C(29) C(34) 1.392(4) . . yes
C(30) C(31) 1.395(5) . . yes
C(31) C(32) 1.371(6) . . yes
C(32) C(33) 1.366(6) . . yes
C(33) C(34) 1.381(5) . . yes
C(35) C(36) 1.383(5) . . yes
C(35) C(40) 1.396(5) . . yes
C(36) C(37) 1.380(5) . . yes
C(37) C(38) 1.374(6) . . yes
C(38) C(39) 1.372(6) . . yes
C(39) C(40) 1.370(5) . . yes
C(41) C(42) 1.384(5) . . yes
C(41) C(46) 1.386(5) . . yes
C(42) C(43) 1.377(5) . . yes
C(43) C(44) 1.345(7) . . yes
C(44) C(45) 1.361(7) . . yes
C(45) C(46) 1.393(6) . . yes

loop_
_geom_contact_atom_site_label_1
_geom_contact_atom_site_label_2
_geom_contact_distance
_geom_contact_site_symmetry_1
_geom_contact_site_symmetry_2
_geom_contact_publ_flag
Ru Se(1) 2.5390(5) . . ?
C(10) C(39) 3.584(5) . 3_656 ?
C(14) C(25) 3.573(6) . 2_655 ?
C(15) C(37) 3.596(6) . 3_656 ?
C(25) C(42) 3.510(6) . 3_655 ?
C(26) C(42) 3.571(6) . 3_655 ?

loop_
_geom_torsion_atom_site_label_1
_geom_torsion_atom_site_label_2
_geom_torsion_atom_site_label_3
_geom_torsion_atom_site_label_4
_geom_torsion
_geom_torsion_site_symmetry_1
_geom_torsion_site_symmetry_2
_geom_torsion_site_symmetry_3
_geom_torsion_site_symmetry_4
_geom_torsion_publ_flag
Ru Se(1) C(1) C(2) -166(6) 0_555 19_1 5_555 55_5 yes
Ru P(1) C(11) C(12) -57.5(3) 0_555 19_1 5_555 55_5 yes
Ru P(1) C(11) C(16) 123.9(3) 0_555 19_1 5_555 55_5 yes
Ru P(1) C(17) C(18) -55.4(3) 0_555 19_1 5_555 55_5 yes
Ru P(1) C(17) C(22) 123.1(3) 0_555 19_1 5_555 55_5 yes
Ru P(1) C(23) C(24) -38.0(3) 0_555 19_1 5_555 55_5 yes
Ru P(1) C(23) C(28) 144.8(3) 0_555 19_1 5_555 55_5 yes
Ru P(2) C(29) C(30) 0.6(3) 0_555 19_1 5_555 55_5 yes
Ru P(2) C(29) C(34) -179.5(2) 0_555 19_1 5_555 55_5 yes
Ru P(2) C(35) C(36) 107.7(3) 0_555 19_1 5_555 55_5 yes
Ru P(2) C(35) C(40) -65.8(3) 0_555 19_1 5_555 55_5 yes
Ru P(2) C(41) C(42) -82.8(3) 0_555 19_1 5_555 55_5 yes
Ru P(2) C(41) C(46) 93.6(3) 0_555 19_1 5_555 55_5 yes
Ru C(6) C(7) C(8) 62.5(3) 0_555 19_1 5_555 55_5 yes
Ru C(6) C(10) C(9) -61.5(3) 0_555 19_1 5_555 55_5 yes
Ru C(7) C(6) C(10) -62.9(3) 0_555 19_1 5_555 55_5 yes
Ru C(7) C(8) C(9) 61.6(3) 0_555 19_1 5_555 55_5 yes
Ru C(8) C(7) C(6) -62.3(3) 0_555 19_1 5_555 55_5 yes
Ru C(8) C(9) C(10) 63.4(2) 0_555 19_1 5_555 55_5 yes
Ru C(9) C(8) C(7) -61.9(3) 0_555 19_1 5_555 55_5 yes
Ru C(9) C(10) C(6) 61.5(3) 0_555 19_1 5_555 55_5 yes
Ru C(10) C(6) C(7) 62.8(3) 0_555 19_1 5_555 55_5 yes
Ru C(10) C(9) C(8) -63.3(2) 0_555 19_1 5_555 55_5 yes
Se(1) Ru P(1) C(11) 97.5(1) 0_555 19_1 5_555 55_5 yes
Se(1) Ru P(1) C(17) -146.7(1) 0_555 19_1 5_555 55_5 yes
Se(1) Ru P(1) C(23) -19.7(1) 0_555 19_1 5_555 55_5 yes
Se(1) Ru P(2) C(29) -57.7(1) 0_555 19_1 5_555 55_5 yes
Se(1) Ru P(2) C(35) -171.7(1) 0_555 19_1 5_555 55_5 yes
Se(1) Ru P(2) C(41) 62.9(1) 0_555 19_1 5_555 55_5 yes
Se(1) Ru C(6) C(7) 81.2(2) 0_555 19_1 5_555 55_5 yes
Se(1) Ru C(6) C(10) -162.7(2) 0_555 19_1 5_555 55_5 yes
Se(1) Ru C(7) C(6) -102.3(2) 0_555 19_1 5_555 55_5 yes
Se(1) Ru C(7) C(8) 140.4(2) 0_555 19_1 5_555 55_5 yes
Se(1) Ru C(8) C(7) -46.8(3) 0_555 19_1 5_555 55_5 yes
Se(1) Ru C(8) C(9) -165.1(2) 0_555 19_1 5_555 55_5 yes
Se(1) Ru C(9) C(8) 30.9(4) 0_555 19_1 5_555 55_5 yes
Se(1) Ru C(9) C(10) -84.8(3) 0_555 19_1 5_555 55_5 yes
Se(1) Ru C(10) C(6) 24.0(3) 0_555 19_1 5_555 55_5 yes
Se(1) Ru C(10) C(9) 142.8(2) 0_555 19_1 5_555 55_5 yes
Se(1) C(1) C(2) Si -77(9) 0_555 19_1 5_555 55_5 yes
P(1) Ru Se(1) C(1) -91.9(1) 0_555 19_1 5_555 55_5 yes
P(1) Ru P(2) C(29) -149.4(1) 0_555 19_1 5_555 55_5 yes
P(1) Ru P(2) C(35) 96.6(1) 0_555 19_1 5_555 55_5 yes
P(1) Ru P(2) C(41) -28.8(1) 0_555 19_1 5_555 55_5 yes
P(1) Ru C(6) C(7) 174.9(2) 0_555 19_1 5_555 55_5 yes
P(1) Ru C(6) C(10) -69.0(2) 0_555 19_1 5_555 55_5 yes
P(1) Ru C(7) C(6) -8.0(3) 0_555 19_1 5_555 55_5 yes
P(1) Ru C(7) C(8) -125.3(2) 0_555 19_1 5_555 55_5 yes
P(1) Ru C(8) C(7) 111.0(3) 0_555 19_1 5_555 55_5 yes
P(1) Ru C(8) C(9) -7.3(4) 0_555 19_1 5_555 55_5 yes
P(1) Ru C(9) C(8) 175.8(2) 0_555 19_1 5_555 55_5 yes
P(1) Ru C(9) C(10) 60.1(2) 0_555 19_1 5_555 55_5 yes
P(1) Ru C(10) C(6) 115.6(2) 0_555 19_1 5_555 55_5 yes
P(1) Ru C(10) C(9) -125.6(2) 0_555 19_1 5_555 55_5 yes
P(1) C(11) C(12) C(13) -178.7(3) 0_555 19_1 5_555 55_5 yes
P(1) C(11) C(16) C(15) -179.9(3) 0_555 19_1 5_555 55_5 yes
P(1) C(17) C(18) C(19) -179.5(3) 0_555 19_1 5_555 55_5 yes
P(1) C(17) C(22) C(21) -178.9(4) 0_555 19_1 5_555 55_5 yes
P(1) C(23) C(24) C(25) -176.0(3) 0_555 19_1 5_555 55_5 yes
P(1) C(23) C(28) C(27) 176.6(3) 0_555 19_1 5_555 55_5 yes
P(2) Ru Se(1) C(1) 166.0(1) 0_555 19_1 5_555 55_5 yes
P(2) Ru P(1) C(11) -170.5(1) 0_555 19_1 5_555 55_5 yes
P(2) Ru P(1) C(17) -54.7(1) 0_555 19_1 5_555 55_5 yes
P(2) Ru P(1) C(23) 72.3(1) 0_555 19_1 5_555 55_5 yes
P(2) Ru C(6) C(7) -28.6(4) 0_555 19_1 5_555 55_5 yes
P(2) Ru C(6) C(10) 87.4(3) 0_555 19_1 5_555 55_5 yes
P(2) Ru C(7) C(6) 164.9(2) 0_555 19_1 5_555 55_5 yes
P(2) Ru C(7) C(8) 47.7(3) 0_555 19_1 5_555 55_5 yes
P(2) Ru C(8) C(7) -138.1(2) 0_555 19_1 5_555 55_5 yes
P(2) Ru C(8) C(9) 103.6(2) 0_555 19_1 5_555 55_5 yes
P(2) Ru C(9) C(8) -78.4(2) 0_555 19_1 5_555 55_5 yes
P(2) Ru C(9) C(10) 165.9(2) 0_555 19_1 5_555 55_5 yes
P(2) Ru C(10) C(6) -138.1(2) 0_555 19_1 5_555 55_5 yes
P(2) Ru C(10) C(9) -19.3(3) 0_555 19_1 5_555 55_5 yes
P(2) C(29) C(30) C(31) 179.8(3) 0_555 19_1 5_555 55_5 yes
P(2) C(29) C(34) C(33) 179.9(3) 0_555 19_1 5_555 55_5 yes
P(2) C(35) C(36) C(37) -174.5(3) 0_555 19_1 5_555 55_5 yes
P(2) C(35) C(40) C(39) 175.9(3) 0_555 19_1 5_555 55_5 yes
P(2) C(41) C(42) C(43) 178.0(3) 0_555 19_1 5_555 55_5 yes
P(2) C(41) C(46) C(45) -177.7(4) 0_555 19_1 5_555 55_5 yes
C(1) Se(1) Ru C(6) 13.5(2) 0_555 19_1 5_555 55_5 yes
C(1) Se(1) Ru C(7) 50.5(2) 0_555 19_1 5_555 55_5 yes
C(1) Se(1) Ru C(8) 76.4(2) 0_555 19_1 5_555 55_5 yes
C(1) Se(1) Ru C(9) 55.5(3) 0_555 19_1 5_555 55_5 yes
C(1) Se(1) Ru C(10) -1.0(2) 0_555 19_1 5_555 55_5 yes
C(1) C(2) Si C(3) 0(5) 0_555 19_1 5_555 55_5 yes
C(1) C(2) Si C(4) 121(5) 0_555 19_1 5_555 55_5 yes
C(1) C(2) Si C(5) -119(5) 0_555 19_1 5_555 55_5 yes
C(6) Ru P(1) C(11) -2.0(2) 0_555 19_1 5_555 55_5 yes
C(6) Ru P(1) C(17) 113.8(2) 0_555 19_1 5_555 55_5 yes
C(6) Ru P(1) C(23) -119.2(2) 0_555 19_1 5_555 55_5 yes
C(6) Ru P(2) C(29) 53.8(3) 0_555 19_1 5_555 55_5 yes
C(6) Ru P(2) C(35) -60.1(3) 0_555 19_1 5_555 55_5 yes
C(6) Ru P(2) C(41) 174.5(3) 0_555 19_1 5_555 55_5 yes
C(6) Ru C(7) C(8) -117.2(3) 0_555 19_1 5_555 55_5 yes
C(6) Ru C(8) C(7) 37.8(2) 0_555 19_1 5_555 55_5 yes
C(6) Ru C(8) C(9) -80.6(2) 0_555 19_1 5_555 55_5 yes
C(6) Ru C(9) C(8) 79.0(2) 0_555 19_1 5_555 55_5 yes
C(6) Ru C(9) C(10) -36.7(2) 0_555 19_1 5_555 55_5 yes
C(6) Ru C(10) C(9) 118.8(3) 0_555 19_1 5_555 55_5 yes
C(6) C(7) Ru C(8) 117.2(3) 0_555 19_1 5_555 55_5 yes
C(6) C(7) Ru C(9) 80.1(2) 0_555 19_1 5_555 55_5 yes
C(6) C(7) Ru C(10) 38.0(2) 0_555 19_1 5_555 55_5 yes
C(6) C(7) C(8) C(9) -0.7(4) 0_555 19_1 5_555 55_5 yes
C(6) C(10) Ru C(7) -38.3(2) 0_555 19_1 5_555 55_5 yes
C(6) C(10) Ru C(8) -80.3(3) 0_555 19_1 5_555 55_5 yes
C(6) C(10) Ru C(9) -118.8(3) 0_555 19_1 5_555 55_5 yes
C(6) C(10) C(9) C(8) -1.8(4) 0_555 19_1 5_555 55_5 yes
C(7) Ru P(1) C(11) 3.0(2) 0_555 19_1 5_555 55_5 yes
C(7) Ru P(1) C(17) 118.8(2) 0_555 19_1 5_555 55_5 yes
C(7) Ru P(1) C(23) -114.2(2) 0_555 19_1 5_555 55_5 yes
C(7) Ru P(2) C(29) 35.0(2) 0_555 19_1 5_555 55_5 yes
C(7) Ru P(2) C(35) -79.0(2) 0_555 19_1 5_555 55_5 yes
C(7) Ru P(2) C(41) 155.6(2) 0_555 19_1 5_555 55_5 yes
C(7) Ru C(6) C(10) 116.1(3) 0_555 19_1 5_555 55_5 yes
C(7) Ru C(8) C(9) -118.3(3) 0_555 19_1 5_555 55_5 yes
C(7) Ru C(9) C(8) 36.5(2) 0_555 19_1 5_555 55_5 yes
C(7) Ru C(9) C(10) -79.2(3) 0_555 19_1 5_555 55_5 yes
C(7) Ru C(10) C(9) 80.5(2) 0_555 19_1 5_555 55_5 yes
C(7) C(6) Ru C(8) -37.1(2) 0_555 19_1 5_555 55_5 yes
C(7) C(6) Ru C(9) -79.5(3) 0_555 19_1 5_555 55_5 yes
C(7) C(6) Ru C(10) -116.1(3) 0_555 19_1 5_555 55_5 yes
C(7) C(6) C(10) C(9) 1.4(4) 0_555 19_1 5_555 55_5 yes
C(7) C(8) Ru C(9) 118.3(3) 0_555 19_1 5_555 55_5 yes
C(7) C(8) Ru C(10) 80.2(3) 0_555 19_1 5_555 55_5 yes
C(7) C(8) C(9) C(10) 1.5(4) 0_555 19_1 5_555 55_5 yes
C(8) Ru P(1) C(11) -63.2(2) 0_555 19_1 5_555 55_5 yes
C(8) Ru P(1) C(17) 52.6(2) 0_555 19_1 5_555 55_5 yes
C(8) Ru P(1) C(23) 179.6(2) 0_555 19_1 5_555 55_5 yes
C(8) Ru P(2) C(29) 61.3(2) 0_555 19_1 5_555 55_5 yes
C(8) Ru P(2) C(35) -52.6(2) 0_555 19_1 5_555 55_5 yes
C(8) Ru P(2) C(41) -178.0(2) 0_555 19_1 5_555 55_5 yes
C(8) Ru C(6) C(10) 79.0(2) 0_555 19_1 5_555 55_5 yes
C(8) Ru C(9) C(10) -115.7(3) 0_555 19_1 5_555 55_5 yes
C(8) Ru C(10) C(9) 38.5(2) 0_555 19_1 5_555 55_5 yes
C(8) C(7) Ru C(9) -37.1(2) 0_555 19_1 5_555 55_5 yes
C(8) C(7) Ru C(10) -79.2(3) 0_555 19_1 5_555 55_5 yes
C(8) C(7) C(6) C(10) -0.4(4) 0_555 19_1 5_555 55_5 yes
C(8) C(9) Ru C(10) 115.7(3) 0_555 19_1 5_555 55_5 yes
C(9) Ru P(1) C(11) -68.0(2) 0_555 19_1 5_555 55_5 yes
C(9) Ru P(1) C(17) 47.8(2) 0_555 19_1 5_555 55_5 yes
C(9) Ru P(1) C(23) 174.8(2) 0_555 19_1 5_555 55_5 yes
C(9) Ru P(2) C(29) 97.9(2) 0_555 19_1 5_555 55_5 yes
C(9) Ru P(2) C(35) -16.1(2) 0_555 19_1 5_555 55_5 yes
C(9) Ru P(2) C(41) -141.5(2) 0_555 19_1 5_555 55_5 yes
C(9) Ru C(6) C(10) 36.5(2) 0_555 19_1 5_555 55_5 yes
C(9) C(8) Ru C(10) -38.1(2) 0_555 19_1 5_555 55_5 yes
C(10) Ru P(1) C(11) -36.4(2) 0_555 19_1 5_555 55_5 yes
C(10) Ru P(1) C(17) 79.4(2) 0_555 19_1 5_555 55_5 yes
C(10) Ru P(1) C(23) -153.6(2) 0_555 19_1 5_555 55_5 yes
C(10) Ru P(2) C(29) 109.5(2) 0_555 19_1 5_555 55_5 yes
C(10) Ru P(2) C(35) -4.5(2) 0_555 19_1 5_555 55_5 yes
C(10) Ru P(2) C(41) -129.9(2) 0_555 19_1 5_555 55_5 yes
C(11) P(1) C(17) C(18) 64.8(3) 0_555 19_1 5_555 55_5 yes
C(11) P(1) C(17) C(22) -116.7(3) 0_555 19_1 5_555 55_5 yes
C(11) P(1) C(23) C(24) -160.3(3) 0_555 19_1 5_555 55_5 yes
C(11) P(1) C(23) C(28) 22.4(3) 0_555 19_1 5_555 55_5 yes
C(11) C(12) C(13) C(14) -0.9(7) 0_555 19_1 5_555 55_5 yes
C(11) C(16) C(15) C(14) -2.0(7) 0_555 19_1 5_555 55_5 yes
C(12) C(11) P(1) C(17) 178.0(3) 0_555 19_1 5_555 55_5 yes
C(12) C(11) P(1) C(23) 74.7(3) 0_555 19_1 5_555 55_5 yes
C(12) C(11) C(16) C(15) 1.5(6) 0_555 19_1 5_555 55_5 yes
C(12) C(13) C(14) C(15) 0.3(7) 0_555 19_1 5_555 55_5 yes
C(13) C(12) C(11) C(16) 0.0(6) 0_555 19_1 5_555 55_5 yes
C(13) C(14) C(15) C(16) 1.1(7) 0_555 19_1 5_555 55_5 yes
C(16) C(11) P(1) C(17) -0.6(3) 0_555 19_1 5_555 55_5 yes
C(16) C(11) P(1) C(23) -103.9(3) 0_555 19_1 5_555 55_5 yes
C(17) P(1) C(23) C(24) 95.4(3) 0_555 19_1 5_555 55_5 yes
C(17) P(1) C(23) C(28) -81.9(3) 0_555 19_1 5_555 55_5 yes
C(17) C(18) C(19) C(20) -1.5(6) 0_555 19_1 5_555 55_5 yes
C(17) C(22) C(21) C(20) -1.8(8) 0_555 19_1 5_555 55_5 yes
C(18) C(17) P(1) C(23) 166.6(3) 0_555 19_1 5_555 55_5 yes
C(18) C(17) C(22) C(21) -0.3(6) 0_555 19_1 5_555 55_5 yes
C(18) C(19) C(20) C(21) -0.6(7) 0_555 19_1 5_555 55_5 yes
C(19) C(18) C(17) C(22) 1.9(5) 0_555 19_1 5_555 55_5 yes
C(19) C(20) C(21) C(22) 2.3(8) 0_555 19_1 5_555 55_5 yes
C(22) C(17) P(1) C(23) -14.8(3) 0_555 19_1 5_555 55_5 yes
C(23) C(24) C(25) C(26) -1.3(6) 0_555 19_1 5_555 55_5 yes
C(23) C(28) C(27) C(26) 0.0(7) 0_555 19_1 5_555 55_5 yes
C(24) C(23) C(28) C(27) -0.7(6) 0_555 19_1 5_555 55_5 yes
C(24) C(25) C(26) C(27) 0.6(6) 0_555 19_1 5_555 55_5 yes
C(25) C(24) C(23) C(28) 1.3(5) 0_555 19_1 5_555 55_5 yes
C(25) C(26) C(27) C(28) 0.0(7) 0_555 19_1 5_555 55_5 yes
C(29) P(2) C(35) C(36) -15.0(3) 0_555 19_1 5_555 55_5 yes
C(29) P(2) C(35) C(40) 171.5(3) 0_555 19_1 5_555 55_5 yes
C(29) P(2) C(41) C(42) 45.5(3) 0_555 19_1 5_555 55_5 yes
C(29) P(2) C(41) C(46) -138.1(3) 0_555 19_1 5_555 55_5 yes
C(29) C(30) C(31) C(32) 0.0(7) 0_555 19_1 5_555 55_5 yes
C(29) C(34) C(33) C(32) 0.8(6) 0_555 19_1 5_555 55_5 yes
C(30) C(29) P(2) C(35) 119.7(3) 0_555 19_1 5_555 55_5 yes
C(30) C(29) P(2) C(41) -134.1(3) 0_555 19_1 5_555 55_5 yes
C(30) C(29) C(34) C(33) -0.2(5) 0_555 19_1 5_555 55_5 yes
C(30) C(31) C(32) C(33) 0.6(7) 0_555 19_1 5_555 55_5 yes
C(31) C(30) C(29) C(34) -0.2(6) 0_555 19_1 5_555 55_5 yes
C(31) C(32) C(33) C(34) -1.0(7) 0_555 19_1 5_555 55_5 yes
C(34) C(29) P(2) C(35) -60.4(3) 0_555 19_1 5_555 55_5 yes
C(34) C(29) P(2) C(41) 45.9(3) 0_555 19_1 5_555 55_5 yes
C(35) P(2) C(41) C(42) 149.2(3) 0_555 19_1 5_555 55_5 yes
C(35) P(2) C(41) C(46) -34.4(4) 0_555 19_1 5_555 55_5 yes
C(35) C(36) C(37) C(38) -0.3(7) 0_555 19_1 5_555 55_5 yes
C(35) C(40) C(39) C(38) -1.6(7) 0_555 19_1 5_555 55_5 yes
C(36) C(35) P(2) C(41) -115.9(3) 0_555 19_1 5_555 55_5 yes
C(36) C(35) C(40) C(39) 1.9(6) 0_555 19_1 5_555 55_5 yes
C(36) C(37) C(38) C(39) 0.6(7) 0_555 19_1 5_555 55_5 yes
C(37) C(36) C(35) C(40) -0.9(6) 0_555 19_1 5_555 55_5 yes
C(37) C(38) C(39) C(40) 0.3(7) 0_555 19_1 5_555 55_5 yes
C(40) C(35) P(2) C(41) 70.7(3) 0_555 19_1 5_555 55_5 yes
C(41) C(42) C(43) C(44) 0.0(7) 0_555 19_1 5_555 55_5 yes
C(41) C(46) C(45) C(44) -0.2(8) 0_555 19_1 5_555 55_5 yes
C(42) C(41) C(46) C(45) -1.3(6) 0_555 19_1 5_555 55_5 yes
C(42) C(43) C(44) C(45) -1.5(8) 0_555 19_1 5_555 55_5 yes
C(43) C(42) C(41) C(46) 1.4(6) 0_555 19_1 5_555 55_5 yes
C(43) C(44) C(45) C(46) 1.6(9) 0_555 19_1 5_555 55_5 yes
C(43) C(44) C(45) C(46) 1.6(9) 0_555 19_1 5_555 55_5 yes
